data_7123553
loop_
_publ_author_name
'Saha, Jaideep'
'Singh, Kuldeep'
'Pramanik, Sourav'
'Hamlin, Trevor A.'
'Mondal, Biplab'
'Das, Dinabandhu'

_publ_section_title
;
 Lewis Acid Catalyzed Annulation of Spirocyclic Donor-Acceptor
 Cyclopropanes with exo-Heterocyclic Olefins: Access to Highly
 Functionalized bis-Spirocyclopentane Oxindole Frameworks
;
_journal_name_full 'Chemical Communications'
_journal_paper_doi 10.1039/C9CC03393A
_journal_year 2019
_chemical_formula_sum 'C35 H32 N2 O4'
_chemical_formula_weight 544.62
_space_group_crystal_system triclinic
_space_group_IT_number 2
_space_group_name_Hall '-P 1'
_space_group_name_H-M_alt 'P -1'
_symmetry_space_group_name_Hall '-P 1'
_symmetry_space_group_name_H-M 'P -1'
_atom_sites_solution_hydrogens mixed
_audit_creation_method SHELXL-2018/3
_audit_update_record
;
2019-04-22 deposited with the CCDC.    2019-05-24 downloaded from the CCDC.
;
_cell_angle_alpha 96.31(2)
_cell_angle_beta 98.53(2)
_cell_angle_gamma 100.45(3)
_cell_formula_units_Z 2
_cell_length_a 9.854(3)
_cell_length_b 10.995(4)
_cell_length_c 13.297(5)
_cell_measurement_reflns_used 3827
_cell_measurement_temperature 100(2)
_cell_measurement_theta_max 24.28
_cell_measurement_theta_min 2.42
_cell_volume 1387.2(9)
_computing_cell_refinement 'Bruker SAINT'
_computing_data_collection 'Bruker APEX2'
_computing_data_reduction 'Bruker SAINT'
_computing_molecular_graphics 'X-Seed (Barbour 2017)'
_computing_structure_refinement 'SHELXL-2018/3 (Sheldrick, 2018)'
_computing_structure_solution 'SHELXS-97 (Sheldrick 2008)'
_diffrn_ambient_temperature 100(2)
_diffrn_measured_fraction_theta_full 0.998
_diffrn_measured_fraction_theta_max 0.982
_diffrn_measurement_device_type 'Bruker APEX-II CCD'
_diffrn_measurement_method '\f and \w scans'
_diffrn_radiation_type MoK\a
_diffrn_radiation_wavelength 0.71073
_diffrn_reflns_av_R_equivalents 0.0811
_diffrn_reflns_av_unetI/netI 0.0806
_diffrn_reflns_Laue_measured_fraction_full 0.998
_diffrn_reflns_Laue_measured_fraction_max 0.982
_diffrn_reflns_limit_h_max 11
_diffrn_reflns_limit_h_min -11
_diffrn_reflns_limit_k_max 13
_diffrn_reflns_limit_k_min -13
_diffrn_reflns_limit_l_max 15
_diffrn_reflns_limit_l_min -15
_diffrn_reflns_number 17877
_diffrn_reflns_point_group_measured_fraction_full 0.998
_diffrn_reflns_point_group_measured_fraction_max 0.982
_diffrn_reflns_theta_full 25.000
_diffrn_reflns_theta_max 25.274
_diffrn_reflns_theta_min 1.902
_diffrn_source 'Sealed tube'
_exptl_absorpt_coefficient_mu 0.085
_exptl_absorpt_correction_type multi-scan
_exptl_absorpt_process_details SADABS
_exptl_crystal_colour yellow
_exptl_crystal_density_diffrn 1.304
_exptl_crystal_description needle
_exptl_crystal_F_000 576
_exptl_crystal_size_max 0.310
_exptl_crystal_size_mid 0.280
_exptl_crystal_size_min 0.150
_exptl_transmission_factor_max 0.7452
_exptl_transmission_factor_min 0.5762
_refine_diff_density_max 0.445
_refine_diff_density_min -0.394
_refine_diff_density_rms 0.090
_refine_ls_extinction_coef 0.019(4)
_refine_ls_extinction_expression Fc^*^=kFc[1+0.001xFc^2^\l^3^/sin(2\q)]^-1/4^
_refine_ls_extinction_method 'SHELXL-2018/3 (Sheldrick 2018)'
_refine_ls_goodness_of_fit_ref 1.012
_refine_ls_hydrogen_treatment mixed
_refine_ls_matrix_type full
_refine_ls_number_parameters 379
_refine_ls_number_reflns 4941
_refine_ls_number_restraints 2
_refine_ls_restrained_S_all 1.015
_refine_ls_R_factor_all 0.0854
_refine_ls_R_factor_gt 0.0667
_refine_ls_shift/su_max 0.000
_refine_ls_shift/su_mean 0.000
_refine_ls_structure_factor_coef Fsqd
_refine_ls_weighting_details 'w=1/[\s^2^(Fo^2^)+(0.1192P)^2^] where P=(Fo^2^+2Fc^2^)/3'
_refine_ls_weighting_scheme calc
_refine_ls_wR_factor_gt 0.1699
_refine_ls_wR_factor_ref 0.1834
_reflns_Friedel_coverage 0.000
_reflns_number_gt 3717
_reflns_number_total 4941
_reflns_threshold_expression 'I > 2\s(I)'
_cod_data_source_file c9cc03393a2.cif
_cod_data_source_block 3ba
_cod_original_cell_volume 1387.2(8)
_cod_database_code 7123553
_shelx_shelxl_version_number 2018/3
_shelx_space_group_comment
;
The symmetry employed for this shelxl refinement is uniquely defined
by the following loop, which should always be used as a source of
symmetry information in preference to the above space-group names.
They are only intended as comments.
;
_shelx_estimated_absorpt_t_min 0.974
_shelx_estimated_absorpt_t_max 0.987

loop_
_space_group_symop_operation_xyz
'x, y, z'
'-x, -y, -z'

loop_
_atom_site_label
_atom_site_type_symbol
_atom_site_fract_x
_atom_site_fract_y
_atom_site_fract_z
_atom_site_U_iso_or_equiv
_atom_site_adp_type
_atom_site_occupancy
_atom_site_site_symmetry_order
_atom_site_calc_flag
_atom_site_refinement_flags_posn
_atom_site_refinement_flags_adp
O1 O 1.08887(16) 0.15661(13) 0.00626(12) 0.0254(4) Uani 1 1 d . .
O2 O 1.08398(17) 0.05779(14) 0.20003(12) 0.0274(4) Uani 1 1 d . .
O3 O 0.51233(16) 0.03674(13) 0.20092(11) 0.0233(4) Uani 1 1 d . .
O4 O 1.3798(2) 0.19922(18) 0.08346(16) 0.0442(5) Uani 1 1 d D .
N1 N 0.8529(2) 0.13366(16) 0.01025(13) 0.0204(5) Uani 1 1 d . .
N2 N 0.51585(19) 0.11724(15) 0.36900(14) 0.0197(5) Uani 1 1 d . .
C1 C 0.9846(2) 0.12883(18) 0.04629(17) 0.0193(5) Uani 1 1 d . .
C2 C 0.9813(3) 0.07742(19) 0.14763(17) 0.0209(5) Uani 1 1 d . .
C3 C 0.8341(2) 0.05748(19) 0.17011(16) 0.0201(5) Uani 1 1 d . .
C4 C 0.7833(3) -0.0759(2) 0.19621(17) 0.0236(6) Uani 1 1 d . .
H4A H 0.696317 -0.118175 0.148760 0.028 Uiso 1 1 calc R U
H4B H 0.855774 -0.126605 0.189756 0.028 Uiso 1 1 calc R U
C5 C 0.7565(3) -0.06053(19) 0.30656(17) 0.0224(5) Uani 1 1 d . .
H5A H 0.839080 -0.070689 0.354793 0.027 Uiso 1 1 calc R U
H5B H 0.674421 -0.123382 0.314352 0.027 Uiso 1 1 calc R U
C6 C 0.7284(2) 0.07317(19) 0.32792(16) 0.0204(5) Uani 1 1 d . .
C7 C 0.7434(2) 0.12275(19) 0.44053(16) 0.0205(5) Uani 1 1 d . .
C8 C 0.8576(3) 0.1446(2) 0.51886(17) 0.0247(6) Uani 1 1 d . .
H8 H 0.946048 0.130653 0.505684 0.030 Uiso 1 1 calc R U
C9 C 0.8398(3) 0.1876(2) 0.61773(18) 0.0265(6) Uani 1 1 d . .
H9 H 0.917143 0.203052 0.672606 0.032 Uiso 1 1 calc R U
C10 C 0.7117(3) 0.2080(2) 0.63674(18) 0.0269(6) Uani 1 1 d . .
H10 H 0.702113 0.237056 0.704791 0.032 Uiso 1 1 calc R U
C11 C 0.5957(3) 0.18697(19) 0.55865(17) 0.0237(6) Uani 1 1 d . .
H11 H 0.507234 0.200932 0.571771 0.028 Uiso 1 1 calc R U
C12 C 0.6155(2) 0.14478(18) 0.46091(17) 0.0205(5) Uani 1 1 d . .
C13 C 0.3679(2) 0.11977(19) 0.36280(18) 0.0232(6) Uani 1 1 d . .
H13A H 0.327285 0.061012 0.406882 0.028 Uiso 1 1 calc R U
H13B H 0.319874 0.089768 0.291182 0.028 Uiso 1 1 calc R U
C14 C 0.3387(2) 0.2474(2) 0.39511(17) 0.0233(5) Uani 1 1 d . .
C15 C 0.2611(3) 0.2641(2) 0.47305(19) 0.0314(6) Uani 1 1 d . .
H15 H 0.226018 0.194997 0.505394 0.038 Uiso 1 1 calc R U
C16 C 0.2346(3) 0.3809(2) 0.5039(2) 0.0385(7) Uani 1 1 d . .
H16 H 0.181371 0.391219 0.557090 0.046 Uiso 1 1 calc R U
C17 C 0.2846(3) 0.4815(2) 0.4580(2) 0.0361(7) Uani 1 1 d . .
H17 H 0.268445 0.561862 0.480570 0.043 Uiso 1 1 calc R U
C18 C 0.3587(3) 0.4654(2) 0.3787(2) 0.0373(7) Uani 1 1 d . .
H18 H 0.391237 0.534389 0.345281 0.045 Uiso 1 1 calc R U
C19 C 0.3857(3) 0.3491(2) 0.3478(2) 0.0313(6) Uani 1 1 d . .
H19 H 0.437142 0.338955 0.293436 0.038 Uiso 1 1 calc R U
C20 C 0.5749(2) 0.07346(18) 0.28908(17) 0.0190(5) Uani 1 1 d . .
C21 C 0.8376(2) 0.14593(19) 0.27238(16) 0.0194(5) Uani 1 1 d . .
H21 H 0.930234 0.146504 0.315133 0.023 Uiso 1 1 calc R U
C22 C 0.8387(2) 0.28138(19) 0.26133(16) 0.0209(5) Uani 1 1 d . .
C23 C 0.9681(3) 0.3637(2) 0.27890(18) 0.0266(6) Uani 1 1 d . .
H23 H 1.050770 0.333905 0.300613 0.032 Uiso 1 1 calc R U
C24 C 0.9783(3) 0.4874(2) 0.2654(2) 0.0332(7) Uani 1 1 d . .
H24 H 1.067405 0.542016 0.277871 0.040 Uiso 1 1 calc R U
C25 C 0.8592(3) 0.5318(2) 0.23374(19) 0.0312(6) Uani 1 1 d . .
H25 H 0.865778 0.616530 0.223098 0.037 Uiso 1 1 calc R U
C26 C 0.7309(3) 0.4522(2) 0.21773(19) 0.0316(6) Uani 1 1 d . .
H26 H 0.648378 0.482863 0.197264 0.038 Uiso 1 1 calc R U
C27 C 0.7203(3) 0.3279(2) 0.23107(18) 0.0264(6) Uani 1 1 d . .
H27 H 0.630775 0.274084 0.219284 0.032 Uiso 1 1 calc R U
C28 C 0.7484(2) 0.0871(2) 0.07248(17) 0.0211(5) Uani 1 1 d . .
H28A H 0.682959 0.011081 0.035070 0.025 Uiso 1 1 calc R U
H28B H 0.693931 0.151386 0.089952 0.025 Uiso 1 1 calc R U
C29 C 0.8092(3) 0.1677(2) -0.09100(17) 0.0246(6) Uani 1 1 d . .
H29A H 0.738117 0.097761 -0.132132 0.030 Uiso 1 1 calc R U
H29B H 0.891004 0.180565 -0.126596 0.030 Uiso 1 1 calc R U
C30 C 0.7492(3) 0.2839(2) -0.08598(16) 0.0218(5) Uani 1 1 d . .
C31 C 0.8345(3) 0.4008(2) -0.07671(19) 0.0300(6) Uani 1 1 d . .
H31 H 0.933114 0.408387 -0.069919 0.036 Uiso 1 1 calc R U
C32 C 0.7771(3) 0.5069(2) -0.0773(2) 0.0368(7) Uani 1 1 d . .
H32 H 0.836445 0.586723 -0.071164 0.044 Uiso 1 1 calc R U
C33 C 0.6351(3) 0.4970(2) -0.0866(2) 0.0357(7) Uani 1 1 d . .
H33 H 0.595793 0.569669 -0.087851 0.043 Uiso 1 1 calc R U
C34 C 0.5489(3) 0.3809(2) -0.0942(2) 0.0356(7) Uani 1 1 d . .
H34 H 0.450473 0.373799 -0.099527 0.043 Uiso 1 1 calc R U
C35 C 0.6065(3) 0.2753(2) -0.09387(18) 0.0283(6) Uani 1 1 d . .
H35 H 0.547007 0.195674 -0.099174 0.034 Uiso 1 1 calc R U
H1 H 1.281(2) 0.182(3) 0.077(3) 0.084(13) Uiso 1 1 d D .
H2 H 1.396(6) 0.129(3) 0.109(4) 0.15(2) Uiso 1 1 d D .

loop_
_atom_site_aniso_label
_atom_site_aniso_U_11
_atom_site_aniso_U_22
_atom_site_aniso_U_33
_atom_site_aniso_U_23
_atom_site_aniso_U_13
_atom_site_aniso_U_12
O1 0.0273(10) 0.0293(9) 0.0197(9) 0.0001(7) 0.0090(7) 0.0041(7)
O2 0.0284(10) 0.0350(9) 0.0181(9) -0.0016(7) 0.0022(7) 0.0097(7)
O3 0.0301(10) 0.0250(8) 0.0123(8) -0.0038(6) 0.0023(7) 0.0043(7)
O4 0.0431(14) 0.0429(12) 0.0435(13) 0.0035(9) 0.0052(10) 0.0042(9)
N1 0.0259(12) 0.0221(9) 0.0131(10) -0.0021(7) 0.0069(8) 0.0047(8)
N2 0.0247(11) 0.0201(9) 0.0134(10) -0.0016(7) 0.0057(8) 0.0029(7)
C1 0.0228(13) 0.0181(10) 0.0156(12) -0.0048(8) 0.0042(10) 0.0040(9)
C2 0.0281(14) 0.0197(11) 0.0126(12) -0.0051(9) 0.0012(10) 0.0053(9)
C3 0.0276(13) 0.0219(11) 0.0103(11) -0.0022(8) 0.0040(9) 0.0061(9)
C4 0.0299(14) 0.0235(11) 0.0167(12) -0.0021(9) 0.0078(10) 0.0037(9)
C5 0.0290(14) 0.0238(11) 0.0152(12) 0.0013(9) 0.0054(10) 0.0066(9)
C6 0.0252(13) 0.0218(11) 0.0136(12) -0.0018(9) 0.0047(10) 0.0048(9)
C7 0.0281(14) 0.0185(11) 0.0133(12) 0.0007(8) 0.0037(10) 0.0011(9)
C8 0.0290(14) 0.0261(12) 0.0178(13) 0.0008(9) 0.0061(10) 0.0020(10)
C9 0.0370(15) 0.0243(12) 0.0136(12) -0.0005(9) -0.0006(10) 0.0001(10)
C10 0.0438(16) 0.0223(11) 0.0132(12) -0.0028(9) 0.0078(11) 0.0037(10)
C11 0.0342(14) 0.0221(11) 0.0161(12) 0.0012(9) 0.0086(10) 0.0060(9)
C12 0.0305(14) 0.0151(10) 0.0139(12) -0.0009(8) 0.0035(10) 0.0017(9)
C13 0.0256(14) 0.0234(11) 0.0201(13) 0.0000(9) 0.0064(10) 0.0036(9)
C14 0.0257(13) 0.0269(12) 0.0160(12) -0.0023(9) 0.0034(10) 0.0056(9)
C15 0.0407(16) 0.0372(14) 0.0212(14) 0.0064(10) 0.0116(12) 0.0137(11)
C16 0.0521(18) 0.0506(16) 0.0180(14) -0.0039(11) 0.0108(12) 0.0254(13)
C17 0.0426(17) 0.0285(13) 0.0343(16) -0.0095(11) 0.0001(13) 0.0131(11)
C18 0.0386(17) 0.0243(13) 0.0502(18) 0.0040(11) 0.0127(14) 0.0064(11)
C19 0.0343(15) 0.0294(13) 0.0336(15) 0.0026(11) 0.0164(12) 0.0075(11)
C20 0.0270(13) 0.0144(10) 0.0150(12) -0.0007(8) 0.0064(10) 0.0024(9)
C21 0.0223(13) 0.0243(11) 0.0105(11) -0.0032(8) 0.0040(9) 0.0045(9)
C22 0.0298(14) 0.0243(11) 0.0091(11) -0.0010(8) 0.0078(9) 0.0051(9)
C23 0.0307(15) 0.0275(12) 0.0201(13) -0.0020(9) 0.0055(11) 0.0041(10)
C24 0.0361(16) 0.0251(12) 0.0353(15) -0.0005(10) 0.0090(12) -0.0018(11)
C25 0.0443(17) 0.0218(12) 0.0284(14) 0.0030(10) 0.0072(12) 0.0082(11)
C26 0.0386(16) 0.0301(13) 0.0290(15) 0.0072(10) 0.0076(12) 0.0111(11)
C27 0.0262(14) 0.0293(12) 0.0240(13) 0.0030(10) 0.0072(10) 0.0040(10)
C28 0.0223(13) 0.0269(12) 0.0133(12) 0.0003(9) 0.0047(9) 0.0036(9)
C29 0.0337(14) 0.0268(12) 0.0144(12) 0.0022(9) 0.0072(10) 0.0070(10)
C30 0.0307(14) 0.0257(12) 0.0087(11) -0.0006(8) 0.0031(9) 0.0071(9)
C31 0.0334(15) 0.0290(13) 0.0258(14) 0.0036(10) 0.0026(11) 0.0039(10)
C32 0.0504(19) 0.0229(12) 0.0336(16) 0.0011(10) 0.0044(13) 0.0023(11)
C33 0.0518(19) 0.0306(14) 0.0286(15) 0.0044(11) 0.0082(13) 0.0178(12)
C34 0.0353(16) 0.0361(14) 0.0394(17) 0.0080(12) 0.0090(12) 0.0138(11)
C35 0.0366(16) 0.0259(12) 0.0228(13) 0.0039(10) 0.0076(11) 0.0051(10)

loop_
_atom_type_symbol
_atom_type_description
_atom_type_scat_dispersion_real
_atom_type_scat_dispersion_imag
_atom_type_scat_source
C C 0.0033 0.0016 'International Tables Vol C Tables 4.2.6.8 and 6.1.1.4'
H H 0.0000 0.0000 'International Tables Vol C Tables 4.2.6.8 and 6.1.1.4'
N N 0.0061 0.0033 'International Tables Vol C Tables 4.2.6.8 and 6.1.1.4'
O O 0.0106 0.0060 'International Tables Vol C Tables 4.2.6.8 and 6.1.1.4'

loop_
_geom_angle_atom_site_label_1
_geom_angle_atom_site_label_2
_geom_angle_atom_site_label_3
_geom_angle
C1 N1 C29 122.87(19)
C1 N1 C28 116.03(19)
C29 N1 C28 120.67(19)
C20 N2 C12 110.25(19)
C20 N2 C13 124.55(18)
C12 N2 C13 124.76(18)
O1 C1 N1 128.2(2)
O1 C1 C2 126.1(2)
N1 C1 C2 105.70(19)
O2 C2 C3 127.2(2)
O2 C2 C1 123.3(2)
C3 C2 C1 109.6(2)
C2 C3 C28 103.29(18)
C2 C3 C4 112.54(18)
C28 C3 C4 114.05(17)
C2 C3 C21 106.97(17)
C28 C3 C21 116.02(19)
C4 C3 C21 104.01(17)
C5 C4 C3 106.95(16)
C4 C5 C6 105.87(18)
C7 C6 C20 101.71(18)
C7 C6 C21 113.90(17)
C20 C6 C21 116.75(19)
C7 C6 C5 114.47(19)
C20 C6 C5 109.97(17)
C21 C6 C5 100.57(17)
C8 C7 C12 120.0(2)
C8 C7 C6 130.8(2)
C12 C7 C6 109.17(19)
C7 C8 C9 118.4(2)
C10 C9 C8 120.8(2)
C9 C10 C11 121.6(2)
C12 C11 C10 116.9(2)
C11 C12 C7 122.4(2)
C11 C12 N2 128.0(2)
C7 C12 N2 109.64(19)
N2 C13 C14 114.07(17)
C19 C14 C15 118.5(2)
C19 C14 C13 121.5(2)
C15 C14 C13 120.0(2)
C16 C15 C14 120.5(2)
C17 C16 C15 120.4(2)
C16 C17 C18 119.6(2)
C17 C18 C19 120.2(2)
C14 C19 C18 120.8(2)
O3 C20 N2 125.1(2)
O3 C20 C6 125.7(2)
N2 C20 C6 109.19(18)
C22 C21 C6 120.24(18)
C22 C21 C3 115.64(18)
C6 C21 C3 105.17(16)
C27 C22 C23 117.9(2)
C27 C22 C21 124.2(2)
C23 C22 C21 117.9(2)
C24 C23 C22 121.3(2)
C25 C24 C23 120.0(2)
C26 C25 C24 119.3(2)
C25 C26 C27 120.8(3)
C22 C27 C26 120.6(2)
N1 C28 C3 105.03(18)
N1 C29 C30 112.95(18)
C35 C30 C31 118.8(2)
C35 C30 C29 120.1(2)
C31 C30 C29 121.0(2)
C30 C31 C32 120.5(3)
C33 C32 C31 120.1(2)
C32 C33 C34 119.9(2)
C35 C34 C33 119.8(3)
C30 C35 C34 120.9(2)

loop_
_geom_bond_atom_site_label_1
_geom_bond_atom_site_label_2
_geom_bond_distance
O1 C1 1.231(3)
O2 C2 1.208(3)
O3 C20 1.228(3)
N1 C1 1.328(3)
N1 C29 1.461(3)
N1 C28 1.470(3)
N2 C20 1.368(3)
N2 C12 1.415(3)
N2 C13 1.454(3)
C1 C2 1.520(3)
C2 C3 1.507(3)
C3 C28 1.540(3)
C3 C4 1.555(3)
C3 C21 1.575(3)
C4 C5 1.526(3)
C5 C6 1.549(3)
C6 C7 1.512(3)
C6 C20 1.524(3)
C6 C21 1.548(3)
C7 C8 1.381(3)
C7 C12 1.385(3)
C8 C9 1.394(3)
C9 C10 1.376(4)
C10 C11 1.391(3)
C11 C12 1.385(3)
C13 C14 1.512(3)
C14 C19 1.384(3)
C14 C15 1.392(3)
C15 C16 1.387(4)
C16 C17 1.371(4)
C17 C18 1.383(4)
C18 C19 1.384(3)
C21 C22 1.511(3)
C22 C27 1.381(3)
C22 C23 1.394(3)
C23 C24 1.380(3)
C24 C25 1.378(4)
C25 C26 1.374(4)
C26 C27 1.385(3)
C29 C30 1.502(3)
C30 C35 1.379(4)
C30 C31 1.384(3)
C31 C32 1.385(4)
C32 C33 1.370(4)
C33 C34 1.383(4)
C34 C35 1.382(4)
